data_1534364
loop_
_publ_author_name
'Chudinova, N.N.'
'Murashova, E.V.'
'Ilyukhin, A.B.'

_publ_section_title
;
 Double cyclohexaphosphates of cesium and divalent metals
;
_journal_name_full 'Neorganicheskie Materialy'
_journal_page_first 1499
_journal_page_last 1503
_journal_volume 39
_journal_year 2003
_chemical_formula_sum 'Cs2 Mg2 O18 P6'
_chemical_name_systematic 'Cs2 Mg2 (P6 O18)'
_space_group_IT_number 7
_symmetry_space_group_name_Hall 'P -2yc'
_symmetry_space_group_name_H-M 'P 1 c 1'
_cell_angle_alpha 90
_cell_angle_beta 96.86
_cell_angle_gamma 90
_cell_formula_units_Z 6
_cell_length_a 18.243
_cell_length_b 12.023
_cell_length_c 12.021
_cell_volume 2617.757
_citation_journal_id_ASTM NMATEI
_cod_data_source_file Chudinova_NMATEI_2003_506.cif
_cod_data_source_block Cs2Mg2O18P6
_cod_database_code 1534364

loop_
_symmetry_equiv_pos_as_xyz
x,y,z
x,-y,z+1/2

loop_
_atom_site_label
_atom_site_type_symbol
_atom_site_fract_x
_atom_site_fract_y
_atom_site_fract_z
_atom_site_occupancy
_atom_site_U_iso_or_equiv
P17 P+5 0.6137 0.3012 0.8023 1 0.0
O19 O-2 -0.0109 0.7429 0.0376 1 0.0
O41 O-2 0.3914 0.13 0.3869 1 0.0
O12 O-2 0.9342 -0.3299 0.6517 1 0.0
O17 O-2 0.9256 -0.0502 0.4994 1 0.0
P13 P+5 0.3924 0.0787 0.6481 1 0.0
P8 P+5 0.0738 0.942 0.2408 1 0.0
Cs7 Cs+1 0.2427 0.8214 0.7074 0.5 0.0
O6 O-2 0.6482 -0.2716 0.8124 1 0.0
O54 O-2 0.4844 0.0569 0.8908 1 0.0
O32 O-2 0.3206 0.5613 0.1001 1 0.0
Cs6 Cs+1 0.1918 0.2335 0.227 0.5 0.0
Cs2 Cs+1 0.58102 0.13326 0.49624 1 0.0
O46 O-2 0.519 0.397 0.3525 1 0.0
O33 O-2 0.1972 0.6318 0.1459 1 0.0
O9 O-2 0.7434 -0.4604 0.8582 1 0.0
P16 P+5 0.5932 0.4404 0.6068 1 0.0
P6 P+5 0.8569 -0.1178 0.4725 1 0.0
O27 O-2 0.2255 0.7969 0.3587 1 0.0
P12 P+5 0.145 0.6137 0.0324 1 0.0
O29 O-2 0.3099 0.6796 0.2656 1 0.0
O18 O-2 0.81 -0.0992 0.3651 1 0.0
O21 O-2 0.0871 0.8369 0.164 1 0.0
P9 P+5 0.2008 0.9136 0.4063 1 0.0
O47 O-2 0.6157 0.5343 0.6796 1 0.0
O49 O-2 0.6409 0.4024 0.5232 1 0.0
P11 P+5 0.2767 0.579 0.1919 1 0.0
O31 O-2 0.3606 0.7931 0.4315 1 0.0
O14 O-2 0.9488 -0.4167 0.4667 1 0.0
O10 O-2 0.8594 -0.3769 0.9553 1 0.0
Mg6 Mg+2 0.3748 0.9629 0.4093 1 0.0
O44 O-2 0.5124 0.4664 0.5483 1 0.0
O25 O-2 0.1555 0.9654 0.2971 1 0.0
P3 P+5 0.8081 -0.3939 0.8534 1 0.0
P7 P+5 0.0569 0.8102 0.0368 1 0.0
Cs3 Cs+1 -0.08269 0.1113 0.30152 1 0.0
O13 O-2 0.9493 -0.5376 0.6691 1 0.0
O5 O-2 0.7256 -0.0994 0.8518 1 0.0
O3 O-2 0.6805 -0.0801 0.4777 1 0.0
O23 O-2 0.0524 0.0387 0.1688 1 0.0
O7 O-2 0.7872 -0.2749 0.8029 1 0.0
Cs5 Cs+1 -0.18828 0.70008 0.18028 1 0.0
Mg1 Mg+2 0.2944 0.4614 0.4314 1 0.0
O8 O-2 0.8515 -0.4426 0.7562 1 0.0
P2 P+5 0.7117 -0.2047 0.7891 1 0.0
O20 O-2 0.0528 0.9101 -0.0313 1 0.0
O34 O-2 0.2621 0.4866 0.2653 1 0.0
Cs1 Cs+1 0.09203 0.62092 0.34052 1 0.0
O51 O-2 0.6198 0.3975 0.8774 1 0.0
O35 O-2 0.0784 0.555 0.0571 1 0.0
O37 O-2 0.4716 0.1283 0.6925 1 0.0
O28 O-2 0.1496 0.8902 0.4898 1 0.0
O42 O-2 0.3117 0.2958 0.4112 1 0.0
Cs4 Cs+1 0.4993 0.7359 0.60334 1 0.0
P4 P+5 0.9355 -0.4355 0.7333 1 0.0
O45 O-2 0.4031 0.4853 0.4077 1 0.0
O36 O-2 0.1856 0.5707 -0.0572 1 0.0
O26 O-2 0.2662 0.9862 0.4351 1 0.0
P15 P+5 0.468 0.4165 0.4368 1 0.0
O16 O-2 0.0149 -0.2384 0.5269 1 0.0
O48 O-2 0.5763 0.3341 0.68 1 0.0
Mg4 Mg+2 0.0385 0.9231 0.4999 1 0.0
O15 O-2 0.8751 -0.2464 0.477 1 0.0
Mg5 Mg+2 0.7007 -0.0657 0.3153 1 0.0
O22 O-2 0.1223 0.7391 0.0022 1 0.0
P10 P+5 0.2974 0.7221 0.3865 1 0.0
P5 P+5 0.9493 -0.3103 0.5271 1 0.0
Mg3 Mg+2 -0.0324 0.5793 0.0061 1 0.0
P1 P+5 0.7253 -0.0755 0.5889 1 0.0
O4 O-2 0.809 -0.1032 0.5738 1 0.0
P18 P+5 0.526 0.1028 0.8033 1 0.0
O39 O-2 0.3584 0.1805 0.5761 1 0.0
O43 O-2 0.4453 0.2984 0.4833 1 0.0
Mg2 Mg+2 0.6314 -0.4377 0.8515 1 0.0
O38 O-2 0.3479 0.0594 0.7421 1 0.0
O1 O-2 0.7239 0.0275 0.6562 1 0.0
P14 P+5 0.3726 0.2248 0.4556 1 0.0
O53 O-2 0.5887 0.0395 0.7703 1 0.0
O24 O-2 0.0271 0.9048 0.3251 1 0.0
O11 O-2 0.9849 -0.4093 0.8354 1 0.0
O2 O-2 0.7028 -0.1807 0.6581 1 0.0
O50 O-2 0.5512 0.2233 0.8431 1 0.0
O40 O-2 0.406 -0.0161 0.5766 1 0.0
O52 O-2 0.6797 0.232 0.7881 1 0.0
O30 O-2 0.2759 0.6303 0.4541 1 0.0
